data_7063912
loop_
_publ_author_name
'Nichols, Brian R.'
'Petersen, Jeffrey L.'
'Dolinar, Brian S.'
'Popp, Brian V.'

_publ_section_title
;
 Primary and secondary coordination sphere Lewis acid interactions in
 \b-phosphinoethylborane-ligated rhodium and iridium complexes
;
_journal_issue 32
_journal_name_full 'New Journal of Chemistry'
_journal_page_first 14073
_journal_page_last 14081
_journal_paper_doi 10.1039/D5NJ01429H
_journal_volume 49
_journal_year 2025
_chemical_formula_moiety 'C88 H112 B4 Cl2 P4 Rh2'
_chemical_formula_sum 'C88 H112 B4 Cl2 P4 Rh2'
_chemical_formula_weight 1613.61
_chemical_name_systematic Dichlorotetrakis{2-[9-borabicyclo[3.3.1]nonan-9-yl]ethyl}(diphenyl)phosphine)}dirhodium
_chemical_properties_physical Air-sensitive,Moisture-sensitive
_space_group_crystal_system triclinic
_space_group_IT_number 2
_space_group_name_Hall '-P 1'
_space_group_name_H-M_alt 'P -1'
_atom_sites_solution_hydrogens geom
_audit_update_record
;
2025-06-22 deposited with the CCDC.	2025-07-08 downloaded from the CCDC.
;
_cell_angle_alpha 96.1831(12)
_cell_angle_beta 100.4360(11)
_cell_angle_gamma 114.9881(11)
_cell_formula_units_Z 2
_cell_length_a 12.2787(5)
_cell_length_b 14.2439(6)
_cell_length_c 25.4195(10)
_cell_measurement_reflns_used 9675
_cell_measurement_temperature 100.(2)
_cell_measurement_theta_max 30.0779
_cell_measurement_theta_min 2.9919
_cell_volume 3877.4(3)
_computing_cell_refinement 'SAINT V8.34A (Bruker AXS Inc., 2013)'
_computing_data_collection 'APEX2 V2014.1-7'
_computing_data_reduction 'SAINT V8.34A (Bruker AXS Inc., 2013)'
_computing_molecular_graphics 'Olex2 1.5 (Dolomanov et al., 2009)'
_computing_publication_material 'Olex2 1.5 (Dolomanov et al., 2009)'
_computing_structure_refinement 'SHELXL-2014 (Sheldrick, 2014)'
_computing_structure_solution 'SHELXL-2014 (Sheldrick, 2014)'
_diffrn_ambient_temperature 100.(2)
_diffrn_detector_area_resol_mean 10.4167
_diffrn_measured_fraction_theta_full 0.995
_diffrn_measured_fraction_theta_max 0.995
_diffrn_measurement_device_type 'Bruker AXS D8 Venture fixed-chi'
_diffrn_measurement_method 'omega scan, PHOTON 100 CMOS'
_diffrn_radiation_monochromator Triumph
_diffrn_radiation_type 'Mo K\a'
_diffrn_radiation_wavelength 0.71073
_diffrn_reflns_av_R_equivalents 0.0378
_diffrn_reflns_av_unetI/netI 0.0413
_diffrn_reflns_limit_h_max 17
_diffrn_reflns_limit_h_min -17
_diffrn_reflns_limit_k_max 20
_diffrn_reflns_limit_k_min -20
_diffrn_reflns_limit_l_max 35
_diffrn_reflns_limit_l_min -35
_diffrn_reflns_number 88431
_diffrn_reflns_theta_full 30.10
_diffrn_reflns_theta_max 30.10
_diffrn_reflns_theta_min 2.99
_diffrn_source_type fine-focus
_exptl_absorpt_coefficient_mu 0.623
_exptl_absorpt_correction_T_max 0.92
_exptl_absorpt_correction_T_min 0.84
_exptl_absorpt_correction_type multi-scan
_exptl_absorpt_process_details 'SADABS V2014/3 (Bruker AXS Inc.)'
_exptl_crystal_colour 'light orange'
_exptl_crystal_density_diffrn 1.382
_exptl_crystal_density_method 'not measured'
_exptl_crystal_description parallelopiped
_exptl_crystal_F_000 1688
_exptl_crystal_recrystallization_method 'Re-crystallisation from solvent: Dichloromethane/pentane'
_exptl_crystal_size_max 0.273
_exptl_crystal_size_mid 0.234
_exptl_crystal_size_min 0.146
_refine_diff_density_max 1.913
_refine_diff_density_min -0.717
_refine_ls_extinction_method none
_refine_ls_goodness_of_fit_ref 1.075
_refine_ls_hydrogen_treatment riding
_refine_ls_matrix_type full
_refine_ls_number_parameters 901
_refine_ls_number_reflns 22711
_refine_ls_number_restraints 0
_refine_ls_restrained_S_all 1.075
_refine_ls_R_factor_all 0.0592
_refine_ls_R_factor_gt 0.0442
_refine_ls_shift/su_max 0.002
_refine_ls_shift/su_mean 0.000
_refine_ls_structure_factor_coef Fsqd
_refine_ls_weighting_details 'w=1/[\s^2^(Fo^2^)+(0.0342P)^2^+5.7918P] where P=(Fo^2^+2Fc^2^)/3'
_refine_ls_weighting_scheme calc
_refine_ls_wR_factor_gt 0.0890
_refine_ls_wR_factor_ref 0.0942
_reflns_number_gt 18876
_reflns_number_total 22711
_reflns_threshold_expression 'I > 2\s(I)'
_cod_data_source_file d5nj01429h2.cif
_cod_data_source_block bp35cms
_cod_depositor_comments 'Adding full bibliography for 7063906--7063912.cif.'
_cod_database_code 7063912

loop_
_space_group_symop_operation_xyz
'x, y, z'
'-x, -y, -z'

loop_
_atom_site_type_symbol
_atom_site_label
_atom_site_fract_x
_atom_site_fract_y
_atom_site_fract_z
_atom_site_U_iso_or_equiv
_atom_site_adp_type
_atom_site_calc_flag
_atom_site_refinement_flags_adp
_atom_site_refinement_flags_occupancy
_atom_site_refinement_flags_posn
_atom_site_occupancy
_atom_site_disorder_assembly
_atom_site_disorder_group
Rh Rh1 0.61641(2) 0.70406(2) 0.81491(2) 0.01024(4) Uani d . . . 1 . .
Rh Rh2 0.56940(2) 0.76996(2) 0.69205(2) 0.01020(4) Uani d . . . 1 . .
Cl Cl1 0.60907(6) 0.85642(4) 0.78490(2) 0.01700(11) Uani d . . . 1 . .
Cl Cl2 0.46629(5) 0.61655(4) 0.72842(2) 0.01505(10) Uani d . . . 1 . .
P P1 0.76142(5) 0.80661(4) 0.88954(2) 0.01144(11) Uani d . . . 1 . .
P P2 0.59773(5) 0.55063(5) 0.83359(2) 0.01296(11) Uani d . . . 1 . .
P P3 0.65769(6) 0.92545(5) 0.66927(2) 0.01341(11) Uani d . . . 1 . .
P P4 0.53686(5) 0.67149(4) 0.61247(2) 0.01107(10) Uani d . . . 1 . .
C C1 0.7724(2) 0.93980(17) 0.90869(9) 0.0141(4) Uani d . . . 1 . .
H H1A 0.8408 0.9788 0.9421 0.017 Uiso calc U . R 1 . .
H H1B 0.7948 0.9783 0.8791 0.017 Uiso calc U . R 1 . .
C C2 0.6541(2) 0.94145(18) 0.91930(9) 0.0148(4) Uani d . . . 1 . .
H H2A 0.634 0.906 0.9501 0.018 Uiso calc U . R 1 . .
H H2B 0.5848 0.8994 0.8866 0.018 Uiso calc U . R 1 . .
C C3 0.5566(2) 1.0818(2) 0.90571(12) 0.0252(5) Uani d . . . 1 . .
H H3 0.4787 1.0155 0.8878 0.03 Uiso calc U . R 1 . .
C C4 0.6148(3) 1.1389(2) 0.86169(11) 0.0304(6) Uani d . . . 1 . .
H H4A 0.6285 1.0892 0.8366 0.036 Uiso calc U . R 1 . .
H H4B 0.5556 1.159 0.84 0.036 Uiso calc U . R 1 . .
C C5 0.7381(3) 1.2381(2) 0.88637(12) 0.0296(6) Uani d . . . 1 . .
H H5A 0.7729 1.2685 0.8565 0.036 Uiso calc U . R 1 . .
H H5B 0.7229 1.2915 0.9079 0.036 Uiso calc U . R 1 . .
C C6 0.8321(3) 1.2150(2) 0.92299(11) 0.0257(5) Uani d . . . 1 . .
H H6A 0.9064 1.2826 0.941 0.031 Uiso calc U . R 1 . .
H H6B 0.8583 1.1716 0.9002 0.031 Uiso calc U . R 1 . .
C C7 0.7802(2) 1.15589(19) 0.96744(10) 0.0196(5) Uani d . . . 1 . .
H H7 0.8415 1.1355 0.988 0.024 Uiso calc U . R 1 . .
C C8 0.7482(3) 1.2249(2) 1.00753(11) 0.0268(6) Uani d . . . 1 . .
H H8A 0.7925 1.2313 1.0454 0.032 Uiso calc U . R 1 . .
H H8B 0.778 1.2968 0.9996 0.032 Uiso calc U . R 1 . .
C C9 0.6101(3) 1.1793(3) 1.00364(13) 0.0359(7) Uani d . . . 1 . .
H H9A 0.595 1.2308 1.0268 0.043 Uiso calc U . R 1 . .
H H9B 0.584 1.114 1.0185 0.043 Uiso calc U . R 1 . .
C C10 0.5300(3) 1.1534(3) 0.94602(14) 0.0353(7) Uani d . . . 1 . .
H H10A 0.5454 1.2201 0.9332 0.042 Uiso calc U . R 1 . .
H H10B 0.4415 1.1176 0.9465 0.042 Uiso calc U . R 1 . .
C C11 0.7531(2) 0.76658(17) 0.95525(9) 0.0140(4) Uani d . . . 1 . .
C C12 0.8540(2) 0.7786(2) 0.99537(10) 0.0190(5) Uani d . . . 1 . .
H H12 0.9339 0.8044 0.9883 0.023 Uiso calc U . R 1 . .
C C13 0.8390(3) 0.7530(2) 1.04571(10) 0.0263(6) Uani d . . . 1 . .
H H13 0.9086 0.7612 1.0728 0.032 Uiso calc U . R 1 . .
C C14 0.7232(3) 0.7157(2) 1.05667(11) 0.0261(6) Uani d . . . 1 . .
H H14 0.7136 0.6996 1.0914 0.031 Uiso calc U . R 1 . .
C C15 0.6218(2) 0.7020(2) 1.01701(10) 0.0205(5) Uani d . . . 1 . .
H H15 0.5421 0.6757 1.0243 0.025 Uiso calc U . R 1 . .
C C16 0.6360(2) 0.72674(18) 0.96648(10) 0.0155(4) Uani d . . . 1 . .
H H16 0.5656 0.7165 0.9392 0.019 Uiso calc U . R 1 . .
C C17 0.9206(2) 0.84445(18) 0.88393(9) 0.0145(4) Uani d . . . 1 . .
C C18 1.0248(2) 0.9283(2) 0.92011(10) 0.0190(5) Uani d . . . 1 . .
H H18 1.0148 0.9653 0.9509 0.023 Uiso calc U . R 1 . .
C C19 1.1427(2) 0.9584(2) 0.91176(11) 0.0244(5) Uani d . . . 1 . .
H H19 1.2124 1.0158 0.9367 0.029 Uiso calc U . R 1 . .
C C20 1.1591(2) 0.9053(2) 0.86735(12) 0.0281(6) Uani d . . . 1 . .
H H20 1.2398 0.9258 0.8618 0.034 Uiso calc U . R 1 . .
C C21 1.0568(3) 0.8219(2) 0.83100(11) 0.0258(6) Uani d . . . 1 . .
H H21 1.0676 0.7844 0.8007 0.031 Uiso calc U . R 1 . .
C C22 0.9384(2) 0.79281(19) 0.83878(10) 0.0181(5) Uani d . . . 1 . .
H H22 0.8687 0.7371 0.813 0.022 Uiso calc U . R 1 . .
C C23 0.4420(2) 0.46274(19) 0.84121(10) 0.0182(5) Uani d . . . 1 . .
H H23A 0.438 0.3924 0.8433 0.022 Uiso calc U . R 1 . .
H H23B 0.4329 0.4915 0.8765 0.022 Uiso calc U . R 1 . .
C C24 0.3309(2) 0.44724(19) 0.79578(10) 0.0194(5) Uani d . . . 1 . .
H H24A 0.2604 0.379 0.7955 0.023 Uiso calc U . R 1 . .
H H24B 0.3527 0.4399 0.7604 0.023 Uiso calc U . R 1 . .
C C25 0.2899(3) 0.6023(2) 0.85250(11) 0.0282(6) Uani d . . . 1 . .
H H25 0.3633 0.6131 0.8816 0.034 Uiso calc U . R 1 . .
C C26 0.1669(3) 0.5271(2) 0.86598(11) 0.0320(6) Uani d . . . 1 . .
H H26A 0.1694 0.4599 0.8708 0.038 Uiso calc U . R 1 . .
H H26B 0.1611 0.5604 0.9009 0.038 Uiso calc U . R 1 . .
C C27 0.0518(3) 0.5029(2) 0.82134(12) 0.0303(6) Uani d . . . 1 . .
H H27A 0.0421 0.5683 0.8206 0.036 Uiso calc U . R 1 . .
H H27B -0.0223 0.4501 0.8304 0.036 Uiso calc U . R 1 . .
C C28 0.0575(3) 0.4601(3) 0.76427(12) 0.0323(6) Uani d . . . 1 . .
H H28A -0.0141 0.455 0.7367 0.039 Uiso calc U . R 1 . .
H H28B 0.0501 0.3879 0.7628 0.039 Uiso calc U . R 1 . .
C C29 0.1793(2) 0.5306(2) 0.74926(11) 0.0239(5) Uani d . . . 1 . .
H H29 0.1829 0.4953 0.7139 0.029 Uiso calc U . R 1 . .
C C30 0.1869(3) 0.6408(3) 0.74465(13) 0.0358(7) Uani d . . . 1 . .
H H30A 0.2036 0.6559 0.709 0.043 Uiso calc U . R 1 . .
H H30B 0.1052 0.6384 0.745 0.043 Uiso calc U . R 1 . .
C C31 0.2844(3) 0.7295(2) 0.78920(15) 0.0395(8) Uani d . . . 1 . .
H H31A 0.2697 0.7925 0.7879 0.047 Uiso calc U . R 1 . .
H H31B 0.366 0.747 0.7813 0.047 Uiso calc U . R 1 . .
C C32 0.2922(3) 0.7100(2) 0.84663(13) 0.0351(7) Uani d . . . 1 . .
H H32A 0.2218 0.7137 0.8589 0.042 Uiso calc U . R 1 . .
H H32B 0.3698 0.7673 0.8711 0.042 Uiso calc U . R 1 . .
C C33 0.6981(2) 0.53955(17) 0.89326(9) 0.0143(4) Uani d . . . 1 . .
C C34 0.6579(2) 0.50501(18) 0.93852(10) 0.0168(4) Uani d . . . 1 . .
H H34 0.5743 0.4857 0.9395 0.02 Uiso calc U . R 1 . .
C C35 0.7389(2) 0.4984(2) 0.98241(10) 0.0209(5) Uani d . . . 1 . .
H H35 0.7101 0.4746 1.0131 0.025 Uiso calc U . R 1 . .
C C36 0.8602(2) 0.5260(2) 0.98164(11) 0.0228(5) Uani d . . . 1 . .
H H36 0.9151 0.5218 1.0118 0.027 Uiso calc U . R 1 . .
C C37 0.9020(2) 0.5600(2) 0.93668(11) 0.0227(5) Uani d . . . 1 . .
H H37 0.9856 0.5789 0.9359 0.027 Uiso calc U . R 1 . .
C C38 0.8214(2) 0.56636(19) 0.89274(10) 0.0184(5) Uani d . . . 1 . .
H H38 0.8504 0.5892 0.862 0.022 Uiso calc U . R 1 . .
C C39 0.6215(2) 0.46570(18) 0.78141(9) 0.0163(4) Uani d . . . 1 . .
C C40 0.6537(2) 0.4986(2) 0.73443(10) 0.0214(5) Uani d . . . 1 . .
H H40 0.6584 0.5643 0.7277 0.026 Uiso calc U . R 1 . .
C C41 0.6791(3) 0.4362(2) 0.69717(11) 0.0270(6) Uani d . . . 1 . .
H H41 0.7001 0.4594 0.6651 0.032 Uiso calc U . R 1 . .
C C42 0.6738(3) 0.3406(2) 0.70674(11) 0.0264(6) Uani d . . . 1 . .
H H42 0.6925 0.2988 0.6816 0.032 Uiso calc U . R 1 . .
C C43 0.6411(3) 0.3065(2) 0.75310(11) 0.0266(6) Uani d . . . 1 . .
H H43 0.6367 0.2408 0.7597 0.032 Uiso calc U . R 1 . .
C C44 0.6147(3) 0.3680(2) 0.78991(10) 0.0220(5) Uani d . . . 1 . .
H H44 0.5917 0.3435 0.8214 0.026 Uiso calc U . R 1 . .
C C45 0.5550(2) 0.98935(19) 0.65968(10) 0.0182(5) Uani d . . . 1 . .
H H45A 0.6041 1.0633 0.6565 0.022 Uiso calc U . R 1 . .
H H45B 0.4902 0.952 0.625 0.022 Uiso calc U . R 1 . .
C C46 0.4924(2) 0.9895(2) 0.70658(10) 0.0204(5) Uani d . . . 1 . .
H H46A 0.5585 1.0318 0.7403 0.025 Uiso calc U . R 1 . .
H H46B 0.452 0.9158 0.7119 0.025 Uiso calc U . R 1 . .
C C47 0.3110(2) 1.0179(2) 0.74378(11) 0.0227(5) Uani d . . . 1 . .
H H47 0.3497 1.0006 0.7771 0.027 Uiso calc U . R 1 . .
C C48 0.3000(3) 1.1200(2) 0.76038(12) 0.0306(6) Uani d . . . 1 . .
H H48A 0.2432 1.1071 0.7848 0.037 Uiso calc U . R 1 . .
H H48B 0.3826 1.176 0.7815 0.037 Uiso calc U . R 1 . .
C C49 0.2525(3) 1.1605(2) 0.71253(14) 0.0352(7) Uani d . . . 1 . .
H H49A 0.266 1.2333 0.7262 0.042 Uiso calc U . R 1 . .
H H49B 0.1619 1.1155 0.6985 0.042 Uiso calc U . R 1 . .
C C50 0.3141(3) 1.1618(2) 0.66485(13) 0.0327(6) Uani d . . . 1 . .
H H50A 0.3927 1.2281 0.6736 0.039 Uiso calc U . R 1 . .
H H50B 0.2592 1.1642 0.6319 0.039 Uiso calc U . R 1 . .
C C51 0.3433(2) 1.0682(2) 0.65046(11) 0.0249(5) Uani d . . . 1 . .
H H51 0.404 1.0867 0.6272 0.03 Uiso calc U . R 1 . .
C C52 0.2264(3) 0.9627(2) 0.62156(11) 0.0303(6) Uani d . . . 1 . .
H H52A 0.1866 0.9721 0.5864 0.036 Uiso calc U . R 1 . .
H H52B 0.2529 0.9072 0.6133 0.036 Uiso calc U . R 1 . .
C C53 0.1307(3) 0.9249(3) 0.65534(12) 0.0333(7) Uani d . . . 1 . .
H H53A 0.0649 0.8532 0.6366 0.04 Uiso calc U . R 1 . .
H H53B 0.0914 0.9728 0.657 0.04 Uiso calc U . R 1 . .
C C54 0.1858(3) 0.9210(2) 0.71377(11) 0.0303(6) Uani d . . . 1 . .
H H54A 0.1978 0.8564 0.7125 0.036 Uiso calc U . R 1 . .
H H54B 0.1247 0.9146 0.7355 0.036 Uiso calc U . R 1 . .
C C55 0.7930(2) 1.01969(19) 0.72392(10) 0.0193(5) Uani d . . . 1 . .
C C56 0.8177(3) 1.1244(2) 0.74059(12) 0.0302(6) Uani d . . . 1 . .
H H56 0.7645 1.1506 0.723 0.036 Uiso calc U . R 1 . .
C C57 0.9213(4) 1.1909(3) 0.78338(14) 0.0480(10) Uani d . . . 1 . .
H H57 0.9361 1.2615 0.7959 0.058 Uiso calc U . R 1 . .
C C58 1.0025(3) 1.1549(3) 0.80759(13) 0.0458(9) Uani d . . . 1 . .
H H58 1.0751 1.2019 0.8352 0.055 Uiso calc U . R 1 . .
C C59 0.9780(3) 1.0517(3) 0.79180(12) 0.0378(8) Uani d . . . 1 . .
H H59 1.033 1.0264 0.8087 0.045 Uiso calc U . R 1 . .
C C60 0.8728(2) 0.9841(2) 0.75106(11) 0.0271(6) Uani d . . . 1 . .
H H60 0.8546 0.9118 0.7414 0.033 Uiso calc U . R 1 . .
C C61 0.7255(2) 0.94604(17) 0.61017(9) 0.0145(4) Uani d . . . 1 . .
C C62 0.8267(2) 0.92580(19) 0.60950(10) 0.0195(5) Uani d . . . 1 . .
H H62 0.8597 0.9036 0.6397 0.023 Uiso calc U . R 1 . .
C C63 0.8803(2) 0.9374(2) 0.56544(11) 0.0231(5) Uani d . . . 1 . .
H H63 0.949 0.9229 0.5656 0.028 Uiso calc U . R 1 . .
C C64 0.8332(2) 0.9704(2) 0.52126(10) 0.0220(5) Uani d . . . 1 . .
H H64 0.8697 0.9789 0.4911 0.026 Uiso calc U . R 1 . .
C C65 0.7329(2) 0.99071(19) 0.52132(10) 0.0195(5) Uani d . . . 1 . .
H H65 0.7001 1.0127 0.4909 0.023 Uiso calc U . R 1 . .
C C66 0.6795(2) 0.97935(18) 0.56543(10) 0.0170(4) Uani d . . . 1 . .
H H66 0.611 0.9944 0.5651 0.02 Uiso calc U . R 1 . .
C C67 0.4032(2) 0.53813(17) 0.59732(9) 0.0145(4) Uani d . . . 1 . .
H H67A 0.3973 0.4994 0.5613 0.017 Uiso calc U . R 1 . .
H H67B 0.4186 0.4987 0.6252 0.017 Uiso calc U . R 1 . .
C C68 0.2789(2) 0.53991(17) 0.59639(9) 0.0148(4) Uani d . . . 1 . .
H H68A 0.2584 0.5685 0.5643 0.018 Uiso calc U . R 1 . .
H H68B 0.2918 0.5912 0.6293 0.018 Uiso calc U . R 1 . .
C C69 0.0282(2) 0.42437(19) 0.57381(10) 0.0184(5) Uani d . . . 1 . .
H H69 0.0342 0.4966 0.5738 0.022 Uiso calc U . R 1 . .
C C70 -0.0116(2) 0.3629(2) 0.51363(11) 0.0251(5) Uani d . . . 1 . .
H H70A -0.0991 0.3463 0.4978 0.03 Uiso calc U . R 1 . .
H H70B 0.0397 0.4098 0.4924 0.03 Uiso calc U . R 1 . .
C C71 0.0003(3) 0.2596(2) 0.50652(12) 0.0317(6) Uani d . . . 1 . .
H H71A -0.0049 0.2369 0.4676 0.038 Uiso calc U . R 1 . .
H H71B -0.0707 0.2041 0.516 0.038 Uiso calc U . R 1 . .
C C72 0.1217(3) 0.2686(2) 0.54168(13) 0.0317(6) Uani d . . . 1 . .
H H72A 0.19 0.3067 0.5247 0.038 Uiso calc U . R 1 . .
H H72B 0.1139 0.1964 0.541 0.038 Uiso calc U . R 1 . .
C C73 0.1583(2) 0.3263(2) 0.60229(11) 0.0231(5) Uani d . . . 1 . .
H H73 0.2434 0.3374 0.6205 0.028 Uiso calc U . R 1 . .
C C74 0.0662(3) 0.2678(2) 0.63541(12) 0.0260(6) Uani d . . . 1 . .
H H74A 0.0539 0.1938 0.6309 0.031 Uiso calc U . R 1 . .
H H74B 0.1045 0.3013 0.6746 0.031 Uiso calc U . R 1 . .
C C75 -0.0616(2) 0.2658(2) 0.62006(11) 0.0259(6) Uani d . . . 1 . .
H H75A -0.1128 0.21 0.5869 0.031 Uiso calc U . R 1 . .
H H75B -0.1028 0.2462 0.65 0.031 Uiso calc U . R 1 . .
C C76 -0.0583(2) 0.3701(2) 0.60935(11) 0.0221(5) Uani d . . . 1 . .
H H76A -0.0321 0.4193 0.6449 0.027 Uiso calc U . R 1 . .
H H76B -0.1435 0.3568 0.5914 0.027 Uiso calc U . R 1 . .
C C77 0.5034(2) 0.71590(17) 0.54873(9) 0.0145(4) Uani d . . . 1 . .
C C78 0.4133(2) 0.75244(18) 0.54332(10) 0.0173(5) Uani d . . . 1 . .
H H78 0.3764 0.7569 0.5727 0.021 Uiso calc U . R 1 . .
C C79 0.3772(2) 0.7822(2) 0.49545(11) 0.0238(5) Uani d . . . 1 . .
H H79 0.3155 0.8064 0.4922 0.029 Uiso calc U . R 1 . .
C C80 0.4309(3) 0.7767(2) 0.45261(11) 0.0269(6) Uani d . . . 1 . .
H H80 0.4059 0.7967 0.4198 0.032 Uiso calc U . R 1 . .
C C81 0.5209(3) 0.7422(2) 0.45773(10) 0.0252(6) Uani d . . . 1 . .
H H81 0.5582 0.739 0.4284 0.03 Uiso calc U . R 1 . .
C C82 0.5577(2) 0.71202(19) 0.50550(10) 0.0193(5) Uani d . . . 1 . .
H H82 0.62 0.6887 0.5086 0.023 Uiso calc U . R 1 . .
C C83 0.6646(2) 0.63847(17) 0.60872(9) 0.0131(4) Uani d . . . 1 . .
C C84 0.6576(2) 0.56018(19) 0.56796(10) 0.0178(5) Uani d . . . 1 . .
H H84 0.5837 0.522 0.5395 0.021 Uiso calc U . R 1 . .
C C85 0.7576(2) 0.5377(2) 0.56870(11) 0.0225(5) Uani d . . . 1 . .
H H85 0.7519 0.4849 0.5406 0.027 Uiso calc U . R 1 . .
C C86 0.8651(2) 0.5919(2) 0.61011(11) 0.0235(5) Uani d . . . 1 . .
H H86 0.9339 0.5775 0.6101 0.028 Uiso calc U . R 1 . .
C C87 0.8725(2) 0.6673(2) 0.65172(11) 0.0204(5) Uani d . . . 1 . .
H H87 0.9457 0.7035 0.6807 0.024 Uiso calc U . R 1 . .
C C88 0.7728(2) 0.68996(18) 0.65098(10) 0.0158(4) Uani d . . . 1 . .
H H88 0.7784 0.7415 0.6798 0.019 Uiso calc U . R 1 . .
B B1 0.6614(2) 1.0541(2) 0.93280(11) 0.0159(5) Uani d . . . 1 . .
B B2 0.2830(3) 0.5343(2) 0.79759(12) 0.0200(5) Uani d . . . 1 . .
B B3 0.3934(3) 1.0322(2) 0.70170(12) 0.0195(5) Uani d . . . 1 . .
B B4 0.1621(2) 0.4346(2) 0.59437(11) 0.0168(5) Uani d . . . 1 . .

loop_
_atom_site_aniso_label
_atom_site_aniso_U_11
_atom_site_aniso_U_22
_atom_site_aniso_U_33
_atom_site_aniso_U_12
_atom_site_aniso_U_13
_atom_site_aniso_U_23
Rh1 0.01261(8) 0.01051(8) 0.00912(8) 0.00640(6) 0.00237(6) 0.00361(6)
Rh2 0.01203(8) 0.01099(8) 0.00864(8) 0.00628(6) 0.00233(6) 0.00208(6)
Cl1 0.0304(3) 0.0153(2) 0.0101(2) 0.0148(2) 0.0046(2) 0.00381(19)
Cl2 0.0147(2) 0.0147(2) 0.0117(2) 0.0034(2) 0.00125(19) 0.00416(19)
P1 0.0124(3) 0.0127(3) 0.0107(2) 0.0069(2) 0.0034(2) 0.0024(2)
P2 0.0155(3) 0.0123(3) 0.0123(3) 0.0070(2) 0.0031(2) 0.0050(2)
P3 0.0179(3) 0.0123(3) 0.0115(3) 0.0083(2) 0.0034(2) 0.0023(2)
P4 0.0108(2) 0.0111(2) 0.0103(2) 0.0043(2) 0.0025(2) 0.0012(2)
C1 0.0147(10) 0.0119(10) 0.0151(10) 0.0056(9) 0.0041(8) 0.0016(8)
C2 0.0153(10) 0.0135(10) 0.0155(10) 0.0065(9) 0.0050(8) 0.0013(8)
C3 0.0181(12) 0.0194(12) 0.0337(15) 0.0086(10) -0.0003(11) -0.0007(11)
C4 0.0380(16) 0.0306(15) 0.0224(13) 0.0191(13) -0.0017(12) 0.0046(11)
C5 0.0376(16) 0.0265(14) 0.0244(14) 0.0135(13) 0.0077(12) 0.0086(11)
C6 0.0237(13) 0.0224(13) 0.0276(14) 0.0075(11) 0.0073(11) 0.0026(11)
C7 0.0191(11) 0.0186(11) 0.0208(12) 0.0096(10) 0.0029(9) 0.0014(9)
C8 0.0316(14) 0.0261(14) 0.0220(13) 0.0148(12) 0.0048(11) -0.0021(11)
C9 0.0374(17) 0.0373(17) 0.0377(17) 0.0205(14) 0.0165(14) -0.0014(13)
C10 0.0246(14) 0.0375(17) 0.0481(19) 0.0198(13) 0.0089(13) 0.0017(14)
C11 0.0182(11) 0.0126(10) 0.0123(10) 0.0078(9) 0.0047(8) 0.0016(8)
C12 0.0177(11) 0.0249(12) 0.0172(11) 0.0112(10) 0.0063(9) 0.0051(9)
C13 0.0280(14) 0.0402(16) 0.0150(12) 0.0187(13) 0.0043(10) 0.0097(11)
C14 0.0340(15) 0.0355(15) 0.0188(12) 0.0199(13) 0.0144(11) 0.0139(11)
C15 0.0244(12) 0.0197(12) 0.0245(12) 0.0122(10) 0.0145(10) 0.0089(10)
C16 0.0169(11) 0.0153(11) 0.0175(11) 0.0090(9) 0.0063(9) 0.0052(9)
C17 0.0150(10) 0.0184(11) 0.0136(10) 0.0091(9) 0.0052(8) 0.0076(9)
C18 0.0164(11) 0.0238(12) 0.0179(11) 0.0097(10) 0.0043(9) 0.0058(9)
C19 0.0149(11) 0.0294(14) 0.0255(13) 0.0067(11) 0.0032(10) 0.0095(11)
C20 0.0190(12) 0.0402(16) 0.0324(15) 0.0151(12) 0.0131(11) 0.0183(13)
C21 0.0293(14) 0.0334(15) 0.0252(13) 0.0197(12) 0.0149(11) 0.0098(11)
C22 0.0206(12) 0.0206(12) 0.0170(11) 0.0112(10) 0.0075(9) 0.0060(9)
C23 0.0173(11) 0.0161(11) 0.0230(12) 0.0075(9) 0.0062(9) 0.0093(9)
C24 0.0192(11) 0.0172(11) 0.0204(12) 0.0065(10) 0.0054(9) 0.0047(9)
C25 0.0282(14) 0.0343(15) 0.0220(13) 0.0205(12) -0.0045(11) -0.0029(11)
C26 0.0500(18) 0.0388(16) 0.0200(13) 0.0290(15) 0.0145(13) 0.0089(12)
C27 0.0257(14) 0.0336(15) 0.0309(15) 0.0107(12) 0.0134(12) 0.0044(12)
C28 0.0213(13) 0.0388(16) 0.0287(15) 0.0081(12) 0.0066(11) -0.0016(12)
C29 0.0216(12) 0.0301(14) 0.0202(12) 0.0121(11) 0.0039(10) 0.0058(10)
C30 0.0432(18) 0.0452(18) 0.0380(17) 0.0319(16) 0.0175(14) 0.0203(14)
C31 0.0417(18) 0.0276(15) 0.058(2) 0.0209(14) 0.0183(16) 0.0128(15)
C32 0.0327(16) 0.0270(15) 0.0412(17) 0.0148(13) 0.0016(13) -0.0027(13)
C33 0.0192(11) 0.0114(10) 0.0145(10) 0.0091(9) 0.0038(9) 0.0031(8)
C34 0.0196(11) 0.0162(11) 0.0164(11) 0.0093(9) 0.0047(9) 0.0054(9)
C35 0.0269(13) 0.0214(12) 0.0166(11) 0.0129(11) 0.0032(10) 0.0076(9)
C36 0.0251(13) 0.0211(12) 0.0227(12) 0.0135(11) -0.0013(10) 0.0058(10)
C37 0.0186(12) 0.0221(12) 0.0291(13) 0.0123(10) 0.0023(10) 0.0052(10)
C38 0.0211(12) 0.0173(11) 0.0200(12) 0.0111(10) 0.0061(9) 0.0052(9)
C39 0.0200(11) 0.0144(11) 0.0135(10) 0.0074(9) 0.0035(9) 0.0022(8)
C40 0.0295(13) 0.0200(12) 0.0205(12) 0.0135(11) 0.0108(10) 0.0090(10)
C41 0.0374(15) 0.0292(14) 0.0219(13) 0.0181(13) 0.0149(12) 0.0095(11)
C42 0.0368(15) 0.0251(13) 0.0213(13) 0.0173(12) 0.0102(11) 0.0012(10)
C43 0.0404(16) 0.0193(12) 0.0235(13) 0.0169(12) 0.0071(12) 0.0049(10)
C44 0.0338(14) 0.0185(12) 0.0159(11) 0.0130(11) 0.0074(10) 0.0054(9)
C45 0.0257(12) 0.0191(11) 0.0175(11) 0.0162(10) 0.0064(10) 0.0064(9)
C46 0.0273(13) 0.0237(12) 0.0184(11) 0.0175(11) 0.0079(10) 0.0072(10)
C47 0.0242(13) 0.0280(13) 0.0209(12) 0.0155(11) 0.0063(10) 0.0083(10)
C48 0.0289(14) 0.0339(15) 0.0335(15) 0.0180(13) 0.0106(12) 0.0040(12)
C49 0.0374(16) 0.0314(15) 0.0484(19) 0.0249(14) 0.0126(14) 0.0108(14)
C50 0.0320(15) 0.0318(15) 0.0454(18) 0.0207(13) 0.0123(13) 0.0203(13)
C51 0.0248(13) 0.0326(14) 0.0285(14) 0.0189(12) 0.0117(11) 0.0170(11)
C52 0.0303(15) 0.0397(16) 0.0208(13) 0.0153(13) 0.0051(11) 0.0104(12)
C53 0.0290(15) 0.0365(16) 0.0266(14) 0.0080(13) 0.0035(12) 0.0105(12)
C54 0.0321(15) 0.0312(15) 0.0242(14) 0.0094(12) 0.0086(12) 0.0111(11)
C55 0.0204(12) 0.0186(11) 0.0125(10) 0.0032(10) 0.0046(9) 0.0010(9)
C56 0.0357(16) 0.0194(13) 0.0282(14) 0.0061(12) 0.0101(12) 0.0002(11)
C57 0.056(2) 0.0232(15) 0.0401(19) -0.0046(15) 0.0203(17) -0.0092(13)
C58 0.0302(16) 0.051(2) 0.0216(14) -0.0083(15) 0.0015(12) -0.0060(14)
C59 0.0204(14) 0.055(2) 0.0227(14) 0.0048(14) 0.0009(11) 0.0080(14)
C60 0.0219(13) 0.0300(14) 0.0229(13) 0.0081(11) 0.0005(10) 0.0040(11)
C61 0.0167(11) 0.0109(10) 0.0133(10) 0.0037(9) 0.0044(8) 0.0026(8)
C62 0.0204(12) 0.0203(12) 0.0190(12) 0.0098(10) 0.0047(9) 0.0062(9)
C63 0.0215(12) 0.0262(13) 0.0245(13) 0.0111(11) 0.0103(10) 0.0074(10)
C64 0.0259(13) 0.0228(12) 0.0187(12) 0.0092(11) 0.0115(10) 0.0070(10)
C65 0.0270(13) 0.0162(11) 0.0137(11) 0.0081(10) 0.0046(9) 0.0052(9)
C66 0.0196(11) 0.0137(10) 0.0168(11) 0.0066(9) 0.0047(9) 0.0031(9)
C67 0.0137(10) 0.0114(10) 0.0149(10) 0.0030(8) 0.0034(8) 0.0003(8)
C68 0.0128(10) 0.0123(10) 0.0164(11) 0.0042(9) 0.0012(8) 0.0014(8)
C69 0.0156(11) 0.0179(11) 0.0216(12) 0.0077(9) 0.0043(9) 0.0039(9)
C70 0.0215(13) 0.0312(14) 0.0197(12) 0.0089(11) 0.0047(10) 0.0074(11)
C71 0.0372(16) 0.0231(13) 0.0228(13) 0.0038(12) 0.0094(12) -0.0034(11)
C72 0.0384(16) 0.0239(14) 0.0397(17) 0.0172(13) 0.0182(13) 0.0061(12)
C73 0.0183(12) 0.0173(12) 0.0336(14) 0.0089(10) 0.0038(10) 0.0066(10)
C74 0.0275(14) 0.0189(12) 0.0300(14) 0.0090(11) 0.0047(11) 0.0099(11)
C75 0.0235(13) 0.0253(13) 0.0260(13) 0.0067(11) 0.0080(11) 0.0095(11)
C76 0.0168(11) 0.0251(13) 0.0211(12) 0.0072(10) 0.0037(9) 0.0037(10)
C77 0.0159(10) 0.0106(10) 0.0112(10) 0.0019(8) 0.0009(8) 0.0007(8)
C78 0.0136(10) 0.0147(11) 0.0167(11) 0.0024(9) -0.0011(9) 0.0018(9)
C79 0.0186(12) 0.0184(12) 0.0258(13) 0.0040(10) -0.0047(10) 0.0065(10)
C80 0.0293(14) 0.0218(13) 0.0175(12) 0.0043(11) -0.0057(10) 0.0072(10)
C81 0.0334(14) 0.0202(12) 0.0141(11) 0.0050(11) 0.0067(10) 0.0026(9)
C82 0.0228(12) 0.0146(11) 0.0166(11) 0.0050(10) 0.0053(9) 0.0019(9)
C83 0.0152(10) 0.0134(10) 0.0138(10) 0.0074(9) 0.0073(8) 0.0046(8)
C84 0.0214(12) 0.0190(11) 0.0135(10) 0.0096(10) 0.0052(9) 0.0016(9)
C85 0.0298(13) 0.0241(13) 0.0221(12) 0.0173(11) 0.0131(11) 0.0051(10)
C86 0.0247(13) 0.0280(13) 0.0312(14) 0.0191(11) 0.0156(11) 0.0131(11)
C87 0.0157(11) 0.0224(12) 0.0241(12) 0.0100(10) 0.0035(9) 0.0055(10)
C88 0.0154(11) 0.0136(10) 0.0178(11) 0.0059(9) 0.0050(9) 0.0022(9)
B1 0.0162(12) 0.0177(12) 0.0163(12) 0.0088(10) 0.0070(10) 0.0038(10)
B2 0.0173(13) 0.0189(13) 0.0225(14) 0.0068(11) 0.0046(11) 0.0051(11)
B3 0.0207(13) 0.0198(13) 0.0188(13) 0.0102(11) 0.0036(11) 0.0042(10)
B4 0.0158(12) 0.0143(12) 0.0183(12) 0.0057(10) 0.0035(10) 0.0021(10)

loop_
_atom_type_symbol
_atom_type_description
_atom_type_scat_dispersion_real
_atom_type_scat_dispersion_imag
_atom_type_scat_source
C C 0.0033 0.0016 'International Tables Vol C Tables 4.2.6.8 and 6.1.1.4'
H H 0.0000 0.0000 'International Tables Vol C Tables 4.2.6.8 and 6.1.1.4'
B B 0.0013 0.0007 'International Tables Vol C Tables 4.2.6.8 and 6.1.1.4'
P P 0.1023 0.0942 'International Tables Vol C Tables 4.2.6.8 and 6.1.1.4'
Cl Cl 0.1484 0.1585 'International Tables Vol C Tables 4.2.6.8 and 6.1.1.4'
Rh Rh -1.1178 0.9187 'International Tables Vol C Tables 4.2.6.8 and 6.1.1.4'

loop_
_geom_angle_atom_site_label_1
_geom_angle_atom_site_label_2
_geom_angle_atom_site_label_3
_geom_angle_site_symmetry_1
_geom_angle_site_symmetry_3
_geom_angle
_geom_angle_publ_flag
P1 Rh1 P2 . . 97.25(2) ?
P1 Rh1 Cl2 . . 171.34(2) ?
P2 Rh1 Cl2 . . 91.14(2) ?
P1 Rh1 Cl1 . . 90.65(2) ?
P2 Rh1 Cl1 . . 171.81(2) ?
Cl2 Rh1 Cl1 . . 81.045(19) ?
P4 Rh2 P3 . . 97.10(2) ?
P4 Rh2 Cl2 . . 91.65(2) ?
P3 Rh2 Cl2 . . 170.57(2) ?
P4 Rh2 Cl1 . . 171.22(2) ?
P3 Rh2 Cl1 . . 90.31(2) ?
Cl2 Rh2 Cl1 . . 81.270(19) ?
Rh2 Cl1 Rh1 . . 89.169(19) ?
Rh2 Cl2 Rh1 . . 89.328(19) ?
C11 P1 C17 . . 106.50(10) ?
C11 P1 C1 . . 98.69(10) ?
C17 P1 C1 . . 99.32(11) ?
C11 P1 Rh1 . . 119.59(8) ?
C17 P1 Rh1 . . 114.38(8) ?
C1 P1 Rh1 . . 115.48(8) ?
C33 P2 C39 . . 97.13(10) ?
C33 P2 C23 . . 101.04(11) ?
C39 P2 C23 . . 102.62(11) ?
C33 P2 Rh1 . . 123.18(8) ?
C39 P2 Rh1 . . 115.69(8) ?
C23 P2 Rh1 . . 113.95(8) ?
C55 P3 C61 . . 99.76(11) ?
C55 P3 C45 . . 104.51(12) ?
C61 P3 C45 . . 102.49(11) ?
C55 P3 Rh2 . . 110.99(8) ?
C61 P3 Rh2 . . 123.91(7) ?
C45 P3 Rh2 . . 112.91(9) ?
C83 P4 C77 . . 105.64(10) ?
C83 P4 C67 . . 101.38(10) ?
C77 P4 C67 . . 100.31(10) ?
C83 P4 Rh2 . . 112.25(8) ?
C77 P4 Rh2 . . 120.27(8) ?
C67 P4 Rh2 . . 114.73(8) ?
C2 C1 P1 . . 115.23(15) ?
C1 C2 B1 . . 115.18(19) ?
C10 C3 C4 . . 112.3(2) ?
C10 C3 B1 . . 113.3(2) ?
C4 C3 B1 . . 100.2(2) ?
C5 C4 C3 . . 112.8(2) ?
C6 C5 C4 . . 112.3(2) ?
C5 C6 C7 . . 112.8(2) ?
C6 C7 C8 . . 111.2(2) ?
C6 C7 B1 . . 102.8(2) ?
C8 C7 B1 . . 112.2(2) ?
C9 C8 C7 . . 112.8(2) ?
C8 C9 C10 . . 114.2(3) ?
C9 C10 C3 . . 112.3(2) ?
C12 C11 C16 . . 118.5(2) ?
C12 C11 P1 . . 125.09(18) ?
C16 C11 P1 . . 116.34(17) ?
C11 C12 C13 . . 120.5(2) ?
C14 C13 C12 . . 120.4(2) ?
C15 C14 C13 . . 119.7(2) ?
C14 C15 C16 . . 120.1(2) ?
C15 C16 C11 . . 120.7(2) ?
C22 C17 C18 . . 118.0(2) ?
C22 C17 P1 . . 118.44(18) ?
C18 C17 P1 . . 123.34(18) ?
C19 C18 C17 . . 121.0(2) ?
C20 C19 C18 . . 120.3(3) ?
C19 C20 C21 . . 119.5(2) ?
C20 C21 C22 . . 120.2(2) ?
C21 C22 C17 . . 120.9(2) ?
C24 C23 P2 . . 116.25(17) ?
C23 C24 B2 . . 119.0(2) ?
C32 C25 C26 . . 110.9(2) ?
C32 C25 B2 . . 114.0(2) ?
C26 C25 B2 . . 101.0(2) ?
C27 C26 C25 . . 112.6(2) ?
C26 C27 C28 . . 113.0(2) ?
C27 C28 C29 . . 113.0(2) ?
C30 C29 C28 . . 110.5(2) ?
C30 C29 B2 . . 113.8(2) ?
C28 C29 B2 . . 102.7(2) ?
C31 C30 C29 . . 114.1(2) ?
C30 C31 C32 . . 116.5(3) ?
C31 C32 C25 . . 114.0(2) ?
C34 C33 C38 . . 118.3(2) ?
C34 C33 P2 . . 123.59(18) ?
C38 C33 P2 . . 118.11(17) ?
C33 C34 C35 . . 120.7(2) ?
C36 C35 C34 . . 120.5(2) ?
C35 C36 C37 . . 119.7(2) ?
C36 C37 C38 . . 120.0(2) ?
C37 C38 C33 . . 120.8(2) ?
C40 C39 C44 . . 118.0(2) ?
C40 C39 P2 . . 121.67(18) ?
C44 C39 P2 . . 120.20(18) ?
C39 C40 C41 . . 120.9(2) ?
C42 C41 C40 . . 120.2(2) ?
C43 C42 C41 . . 119.6(2) ?
C42 C43 C44 . . 120.2(2) ?
C43 C44 C39 . . 121.1(2) ?
C46 C45 P3 . . 112.97(16) ?
C45 C46 B3 . . 118.8(2) ?
C48 C47 C54 . . 114.0(2) ?
C48 C47 B3 . . 110.5(2) ?
C54 C47 B3 . . 104.2(2) ?
C49 C48 C47 . . 114.5(2) ?
C48 C49 C50 . . 114.7(2) ?
C49 C50 C51 . . 116.7(2) ?
C50 C51 C52 . . 113.7(2) ?
C50 C51 B3 . . 113.7(2) ?
C52 C51 B3 . . 99.4(2) ?
C53 C52 C51 . . 113.7(2) ?
C52 C53 C54 . . 113.6(2) ?
C53 C54 C47 . . 115.3(2) ?
C56 C55 C60 . . 118.4(2) ?
C56 C55 P3 . . 122.9(2) ?
C60 C55 P3 . . 118.7(2) ?
C55 C56 C57 . . 119.6(3) ?
C58 C57 C56 . . 120.7(3) ?
C59 C58 C57 . . 119.9(3) ?
C58 C59 C60 . . 119.7(3) ?
C59 C60 C55 . . 121.6(3) ?
C62 C61 C66 . . 118.2(2) ?
C62 C61 P3 . . 118.42(18) ?
C66 C61 P3 . . 123.39(18) ?
C63 C62 C61 . . 121.2(2) ?
C64 C63 C62 . . 119.8(2) ?
C65 C64 C63 . . 119.7(2) ?
C64 C65 C66 . . 120.6(2) ?
C65 C66 C61 . . 120.6(2) ?
C68 C67 P4 . . 113.71(16) ?
C67 C68 B4 . . 119.37(19) ?
C76 C69 C70 . . 114.7(2) ?
C76 C69 B4 . . 112.6(2) ?
C70 C69 B4 . . 102.2(2) ?
C71 C70 C69 . . 115.0(2) ?
C70 C71 C72 . . 113.9(2) ?
C71 C72 C73 . . 115.3(2) ?
C74 C73 C72 . . 113.7(2) ?
C74 C73 B4 . . 113.6(2) ?
C72 C73 B4 . . 100.3(2) ?
C75 C74 C73 . . 115.8(2) ?
C76 C75 C74 . . 114.6(2) ?
C75 C76 C69 . . 114.9(2) ?
C82 C77 C78 . . 118.5(2) ?
C82 C77 P4 . . 124.82(19) ?
C78 C77 P4 . . 116.65(17) ?
C79 C78 C77 . . 120.7(2) ?
C80 C79 C78 . . 120.1(2) ?
C81 C80 C79 . . 119.7(2) ?
C80 C81 C82 . . 120.7(2) ?
C77 C82 C81 . . 120.3(2) ?
C88 C83 C84 . . 118.0(2) ?
C88 C83 P4 . . 117.84(17) ?
C84 C83 P4 . . 124.06(18) ?
C85 C84 C83 . . 120.7(2) ?
C86 C85 C84 . . 120.3(2) ?
C85 C86 C87 . . 119.9(2) ?
C86 C87 C88 . . 119.9(2) ?
C87 C88 C83 . . 121.2(2) ?
C2 B1 C3 . . 123.0(2) ?
C2 B1 C7 . . 124.8(2) ?
C3 B1 C7 . . 111.6(2) ?
C25 B2 C29 . . 110.6(2) ?
C25 B2 C24 . . 123.3(2) ?
C29 B2 C24 . . 122.0(2) ?
C46 B3 C51 . . 125.8(2) ?
C46 B3 C47 . . 121.0(2) ?
C51 B3 C47 . . 111.8(2) ?
C73 B4 C68 . . 127.4(2) ?
C73 B4 C69 . . 111.7(2) ?
C68 B4 C69 . . 120.2(2) ?
P1 C1 H1A . . 108.4 ?
P1 C1 H1B . . 108.5 ?
H1A C1 H1B . . 107.5 ?
H1A C1 C2 . . 108.5 ?
H1B C1 C2 . . 108.5 ?
C1 C2 H2A . . 108.5 ?
C1 C2 H2B . . 108.5 ?
H2A C2 H2B . . 107.4 ?
H2A C2 B1 . . 108.5 ?
H2B C2 B1 . . 108.5 ?
H3 C3 C4 . . 110.2 ?
H3 C3 C10 . . 110.1 ?
H3 C3 B1 . . 110.2 ?
C3 C4 H4A . . 109.0 ?
C3 C4 H4B . . 109.0 ?
H4A C4 H4B . . 107.9 ?
H4A C4 C5 . . 109.0 ?
H4B C4 C5 . . 109.0 ?
C4 C5 H5A . . 109.2 ?
C4 C5 H5B . . 109.2 ?
H5A C5 H5B . . 107.9 ?
H5A C5 C6 . . 109.1 ?
H5B C5 C6 . . 109.1 ?
C5 C6 H6A . . 109.0 ?
C5 C6 H6B . . 109.0 ?
H6A C6 H6B . . 107.8 ?
H6A C6 C7 . . 109.0 ?
H6B C6 C7 . . 109.1 ?
C6 C7 H7 . . 110.2 ?
H7 C7 C8 . . 110.1 ?
H7 C7 B1 . . 110.2 ?
C7 C8 H8A . . 109.1 ?
C7 C8 H8B . . 109.1 ?
H8A C8 H8B . . 107.8 ?
H8A C8 C9 . . 109.0 ?
H8B C8 C9 . . 109.1 ?
C8 C9 H9A . . 108.7 ?
C8 C9 H9B . . 108.8 ?
H9A C9 H9B . . 107.7 ?
H9A C9 C10 . . 108.6 ?
H9B C9 C10 . . 108.7 ?
C3 C10 H10A . . 109.1 ?
C3 C10 H10B . . 109.2 ?
C9 C10 H10A . . 109.2 ?
C9 C10 H10B . . 109.1 ?
H10A C10 H10B . . 107.9 ?
C11 C12 H12 . . 119.7 ?
H12 C12 C13 . . 119.8 ?
C12 C13 H13 . . 119.8 ?
H13 C13 C14 . . 119.7 ?
C13 C14 H14 . . 120.2 ?
H14 C14 C15 . . 120.1 ?
C14 C15 H15 . . 119.9 ?
H15 C15 C16 . . 120.0 ?
C11 C16 H16 . . 119.6 ?
C15 C16 H16 . . 119.7 ?
C17 C18 H18 . . 119.5 ?
H18 C18 C19 . . 119.5 ?
C18 C19 H19 . . 119.8 ?
H19 C19 C20 . . 119.9 ?
C19 C20 H20 . . 120.2 ?
H20 C20 C21 . . 120.3 ?
C20 C21 H21 . . 119.9 ?
H21 C21 C22 . . 119.9 ?
C17 C22 H22 . . 119.5 ?
C21 C22 H22 . . 119.5 ?
P2 C23 H23A . . 108.2 ?
P2 C23 H23B . . 108.2 ?
H23A C23 H23B . . 107.4 ?
H23A C23 C24 . . 108.2 ?
H23B C23 C24 . . 108.3 ?
C23 C24 H24A . . 107.6 ?
C23 C24 H24B . . 107.6 ?
H24A C24 H24B . . 107.0 ?
H24A C24 B2 . . 107.6 ?
H24B C24 B2 . . 107.5 ?
H25 C25 C26 . . 110.2 ?
H25 C25 C32 . . 110.2 ?
H25 C25 B2 . . 110.2 ?
C25 C26 H26A . . 109.0 ?
C25 C26 H26B . . 109.1 ?
H26A C26 H26B . . 107.9 ?
H26A C26 C27 . . 109.1 ?
H26B C26 C27 . . 109.1 ?
C26 C27 H27A . . 109.0 ?
C26 C27 H27B . . 109.0 ?
H27A C27 H27B . . 107.8 ?
H27A C27 C28 . . 108.9 ?
H27B C27 C28 . . 109.0 ?
C27 C28 H28A . . 109.0 ?
C27 C28 H28B . . 109.0 ?
H28A C28 H28B . . 107.8 ?
H28A C28 C29 . . 109.0 ?
H28B C28 C29 . . 109.0 ?
C28 C29 H29 . . 109.8 ?
H29 C29 C30 . . 109.9 ?
H29 C29 B2 . . 109.8 ?
C29 C30 H30A . . 108.8 ?
C29 C30 H30B . . 108.8 ?
H30A C30 H30B . . 107.5 ?
H30A C30 C31 . . 108.7 ?
H30B C30 C31 . . 108.7 ?
C30 C31 H31A . . 108.2 ?
C30 C31 H31B . . 108.2 ?
H31A C31 H31B . . 107.3 ?
H31A C31 C32 . . 108.2 ?
H31B C31 C32 . . 108.2 ?
C25 C32 H32A . . 108.8 ?
C25 C32 H32B . . 108.7 ?
C31 C32 H32A . . 108.7 ?
C31 C32 H32B . . 108.7 ?
H32A C32 H32B . . 107.7 ?
C33 C34 H34 . . 119.6 ?
H34 C34 C35 . . 119.7 ?
C34 C35 H35 . . 119.8 ?
H35 C35 C36 . . 119.7 ?
C35 C36 H36 . . 120.1 ?
H36 C36 C37 . . 120.2 ?
C36 C37 H37 . . 120.1 ?
H37 C37 C38 . . 120.0 ?
C33 C38 H38 . . 119.6 ?
C37 C38 H38 . . 119.6 ?
C39 C40 H40 . . 119.6 ?
H40 C40 C41 . . 119.7 ?
C40 C41 H41 . . 119.8 ?
H41 C41 C42 . . 119.9 ?
C41 C42 H42 . . 120.1 ?
H42 C42 C43 . . 120.3 ?
C42 C43 H43 . . 119.9 ?
H43 C43 C44 . . 119.9 ?
C39 C44 H44 . . 119.5 ?
C43 C44 H44 . . 119.4 ?
P3 C45 H45A . . 109.0 ?
P3 C45 H45B . . 109.0 ?
H45A C45 H45B . . 107.8 ?
H45A C45 C46 . . 109.0 ?
H45B C45 C46 . . 109.1 ?
C45 C46 H46A . . 107.7 ?
C45 C46 H46B . . 107.7 ?
H46A C46 H46B . . 107.1 ?
H46A C46 B3 . . 107.5 ?
H46B C46 B3 . . 107.6 ?
H47 C47 C48 . . 109.3 ?
H47 C47 C54 . . 109.3 ?
H47 C47 B3 . . 109.3 ?
C47 C48 H48A . . 108.6 ?
C47 C48 H48B . . 108.7 ?
H48A C48 H48B . . 107.6 ?
H48A C48 C49 . . 108.5 ?
H48B C48 C49 . . 108.7 ?
C48 C49 H49A . . 108.6 ?
C48 C49 H49B . . 108.6 ?
H49A C49 H49B . . 107.6 ?
H49A C49 C50 . . 108.6 ?
H49B C49 C50 . . 108.6 ?
C49 C50 H50A . . 108.1 ?
C49 C50 H50B . . 108.1 ?
H50A C50 H50B . . 107.3 ?
H50A C50 C51 . . 108.1 ?
H50B C50 C51 . . 108.1 ?
C50 C51 H51 . . 109.9 ?
H51 C51 C52 . . 109.8 ?
H51 C51 B3 . . 109.9 ?
C51 C52 H52A . . 108.8 ?
C51 C52 H52B . . 108.7 ?
H52A C52 H52B . . 107.7 ?
H52A C52 C53 . . 108.8 ?
H52B C52 C53 . . 108.9 ?
C52 C53 H53A . . 108.9 ?
C52 C53 H53B . . 108.8 ?
H53A C53 H53B . . 107.7 ?
H53A C53 C54 . . 108.7 ?
H53B C53 C54 . . 108.9 ?
C47 C54 H54A . . 108.5 ?
C47 C54 H54B . . 108.5 ?
C53 C54 H54A . . 108.5 ?
C53 C54 H54B . . 108.4 ?
H54A C54 H54B . . 107.5 ?
C55 C56 H56 . . 120.1 ?
H56 C56 C57 . . 120.2 ?
C56 C57 H57 . . 119.7 ?
H57 C57 C58 . . 119.6 ?
C57 C58 H58 . . 120.0 ?
H58 C58 C59 . . 120.1 ?
C58 C59 H59 . . 120.1 ?
H59 C59 C60 . . 120.1 ?
C55 C60 H60 . . 119.2 ?
C59 C60 H60 . . 119.2 ?
C61 C62 H62 . . 119.4 ?
H62 C62 C63 . . 119.4 ?
C62 C63 H63 . . 120.1 ?
H63 C63 C64 . . 120.1 ?
C63 C64 H64 . . 120.2 ?
H64 C64 C65 . . 120.1 ?
C64 C65 H65 . . 119.7 ?
H65 C65 C66 . . 119.8 ?
C61 C66 H66 . . 119.8 ?
C65 C66 H66 . . 119.6 ?
P4 C67 H67A . . 108.8 ?
P4 C67 H67B . . 108.8 ?
H67A C67 H67B . . 107.7 ?
H67A C67 C68 . . 108.8 ?
H67B C67 C68 . . 108.8 ?
C67 C68 H68A . . 107.5 ?
C67 C68 H68B . . 107.5 ?
H68A C68 H68B . . 106.9 ?
H68A C68 B4 . . 107.5 ?
H68B C68 B4 . . 107.5 ?
H69 C69 C70 . . 109.0 ?
H69 C69 C76 . . 109.1 ?
H69 C69 B4 . . 109.1 ?
C69 C70 H70A . . 108.6 ?
C69 C70 H70B . . 108.5 ?
H70A C70 H70B . . 107.5 ?
H70A C70 C71 . . 108.5 ?
H70B C70 C71 . . 108.5 ?
C70 C71 H71A . . 108.7 ?
C70 C71 H71B . . 108.7 ?
H71A C71 H71B . . 107.7 ?
H71A C71 C72 . . 108.8 ?
H71B C71 C72 . . 108.8 ?
C71 C72 H72A . . 108.4 ?
C71 C72 H72B . . 108.5 ?
H72A C72 H72B . . 107.6 ?
H72A C72 C73 . . 108.4 ?
H72B C72 C73 . . 108.4 ?
C72 C73 H73 . . 109.7 ?
H73 C73 C74 . . 109.6 ?
H73 C73 B4 . . 109.6 ?
C73 C74 H74A . . 108.3 ?
C73 C74 H74B . . 108.4 ?
H74A C74 H74B . . 107.4 ?
H74A C74 C75 . . 108.3 ?
H74B C74 C75 . . 108.4 ?
C74 C75 H75A . . 108.6 ?
C74 C75 H75B . . 108.6 ?
H75A C75 H75B . . 107.6 ?
H75A C75 C76 . . 108.6 ?
H75B C75 C76 . . 108.6 ?
C69 C76 H76A . . 108.5 ?
C69 C76 H76B . . 108.6 ?
C75 C76 H76A . . 108.5 ?
C75 C76 H76B . . 108.5 ?
H76A C76 H76B . . 107.6 ?
C77 C78 H78 . . 119.6 ?
H78 C78 C79 . . 119.7 ?
C78 C79 H79 . . 119.9 ?
H79 C79 C80 . . 120.0 ?
C79 C80 H80 . . 120.1 ?
H80 C80 C81 . . 120.2 ?
C80 C81 H81 . . 119.6 ?
H81 C81 C82 . . 119.7 ?
C77 C82 H82 . . 119.8 ?
C81 C82 H82 . . 119.9 ?
C83 C84 H84 . . 119.6 ?
H84 C84 C85 . . 119.7 ?
C84 C85 H85 . . 119.9 ?
H85 C85 C86 . . 119.9 ?
C85 C86 H86 . . 120.1 ?
H86 C86 C87 . . 120.0 ?
C86 C87 H87 . . 120.0 ?
H87 C87 C88 . . 120.1 ?
C83 C88 H88 . . 119.4 ?
C87 C88 H88 . . 119.4 ?

loop_
_geom_bond_atom_site_label_1
_geom_bond_atom_site_label_2
_geom_bond_site_symmetry_2
_geom_bond_distance
_geom_bond_publ_flag
Rh1 P1 . 2.2101(6) ?
Rh1 P2 . 2.2121(6) ?
Rh1 Cl2 . 2.4053(6) ?
Rh1 Cl1 . 2.4077(6) ?
Rh2 P4 . 2.2004(6) ?
Rh2 P3 . 2.2115(6) ?
Rh2 Cl2 . 2.3988(6) ?
Rh2 Cl1 . 2.4032(6) ?
P1 C11 . 1.828(2) ?
P1 C17 . 1.832(2) ?
P1 C1 . 1.848(2) ?
P2 C33 . 1.839(2) ?
P2 C39 . 1.844(2) ?
P2 C23 . 1.851(2) ?
P3 C55 . 1.836(3) ?
P3 C61 . 1.838(2) ?
P3 C45 . 1.839(2) ?
P4 C83 . 1.833(2) ?
P4 C77 . 1.842(2) ?
P4 C67 . 1.852(2) ?
C1 C2 . 1.534(3) ?
C2 B1 . 1.565(3) ?
C3 C10 . 1.541(4) ?
C3 C4 . 1.556(4) ?
C3 B1 . 1.567(4) ?
C4 C5 . 1.530(4) ?
C5 C6 . 1.517(4) ?
C6 C7 . 1.550(4) ?
C7 C8 . 1.554(3) ?
C7 B1 . 1.574(4) ?
C8 C9 . 1.517(4) ?
C9 C10 . 1.518(5) ?
C11 C12 . 1.389(3) ?
C11 C16 . 1.401(3) ?
C12 C13 . 1.390(3) ?
C13 C14 . 1.385(4) ?
C14 C15 . 1.379(4) ?
C15 C16 . 1.390(3) ?
C17 C22 . 1.397(3) ?
C17 C18 . 1.399(3) ?
C18 C19 . 1.390(3) ?
C19 C20 . 1.384(4) ?
C20 C21 . 1.388(4) ?
C21 C22 . 1.392(3) ?
C23 C24 . 1.537(3) ?
C24 B2 . 1.582(4) ?
C25 C32 . 1.546(4) ?
C25 C26 . 1.564(4) ?
C25 B2 . 1.578(4) ?
C26 C27 . 1.526(4) ?
C27 C28 . 1.537(4) ?
C28 C29 . 1.553(4) ?
C29 C30 . 1.552(4) ?
C29 B2 . 1.580(4) ?
C30 C31 . 1.495(5) ?
C31 C32 . 1.509(5) ?
C33 C34 . 1.390(3) ?
C33 C38 . 1.399(3) ?
C34 C35 . 1.394(3) ?
C35 C36 . 1.375(4) ?
C36 C37 . 1.388(4) ?
C37 C38 . 1.390(3) ?
C39 C40 . 1.392(3) ?
C39 C44 . 1.401(3) ?
C40 C41 . 1.394(4) ?
C41 C42 . 1.386(4) ?
C42 C43 . 1.384(4) ?
C43 C44 . 1.386(4) ?
C45 C46 . 1.532(3) ?
C46 B3 . 1.565(4) ?
C47 C48 . 1.539(4) ?
C47 C54 . 1.551(4) ?
C47 B3 . 1.573(4) ?
C48 C49 . 1.526(4) ?
C49 C50 . 1.538(4) ?
C50 C51 . 1.544(4) ?
C51 C52 . 1.554(4) ?
C51 B3 . 1.568(4) ?
C52 C53 . 1.530(4) ?
C53 C54 . 1.533(4) ?
C55 C56 . 1.389(4) ?
C55 C60 . 1.394(4) ?
C56 C57 . 1.399(5) ?
C57 C58 . 1.382(6) ?
C58 C59 . 1.367(5) ?
C59 C60 . 1.385(4) ?
C61 C62 . 1.392(3) ?
C61 C66 . 1.396(3) ?
C62 C63 . 1.389(3) ?
C63 C64 . 1.387(4) ?
C64 C65 . 1.378(4) ?
C65 C66 . 1.389(3) ?
C67 C68 . 1.534(3) ?
C68 B4 . 1.564(3) ?
C69 C76 . 1.532(3) ?
C69 C70 . 1.557(4) ?
C69 B4 . 1.570(4) ?
C70 C71 . 1.532(4) ?
C71 C72 . 1.539(4) ?
C72 C73 . 1.554(4) ?
C73 C74 . 1.543(4) ?
C73 B4 . 1.560(4) ?
C74 C75 . 1.534(4) ?
C75 C76 . 1.524(4) ?
C77 C82 . 1.392(3) ?
C77 C78 . 1.401(3) ?
C78 C79 . 1.390(3) ?
C79 C80 . 1.383(4) ?
C80 C81 . 1.379(4) ?
C81 C82 . 1.394(4) ?
C83 C88 . 1.395(3) ?
C83 C84 . 1.400(3) ?
C84 C85 . 1.391(3) ?
C85 C86 . 1.381(4) ?
C86 C87 . 1.385(4) ?
C87 C88 . 1.389(3) ?
C1 H1A . 0.990 ?
C1 H1B . 0.989 ?
C2 H2A . 0.989 ?
C2 H2B . 0.990 ?
C3 H3 . 1.000 ?
C4 H4A . 0.989 ?
C4 H4B . 0.989 ?
C5 H5A . 0.989 ?
C5 H5B . 0.990 ?
C6 H6A . 0.990 ?
C6 H6B . 0.990 ?
C7 H7 . 0.999 ?
C8 H8A . 0.990 ?
C8 H8B . 0.989 ?
C9 H9A . 0.990 ?
C9 H9B . 0.989 ?
C10 H10A . 0.991 ?
C10 H10B . 0.989 ?
C12 H12 . 0.950 ?
C13 H13 . 0.950 ?
C14 H14 . 0.951 ?
C15 H15 . 0.950 ?
C16 H16 . 0.951 ?
C18 H18 . 0.952 ?
C19 H19 . 0.950 ?
C20 H20 . 0.950 ?
C21 H21 . 0.951 ?
C22 H22 . 0.950 ?
C23 H23A . 0.990 ?
C23 H23B . 0.990 ?
C24 H24A . 0.990 ?
C24 H24B . 0.991 ?
C25 H25 . 1.000 ?
C26 H26A . 0.990 ?
C26 H26B . 0.989 ?
C27 H27A . 0.989 ?
C27 H27B . 0.991 ?
C28 H28A . 0.991 ?
C28 H28B . 0.989 ?
C29 H29 . 0.999 ?
C30 H30A . 0.991 ?
C30 H30B . 0.991 ?
C31 H31A . 0.990 ?
C31 H31B . 0.989 ?
C32 H32A . 0.990 ?
C32 H32B . 0.990 ?
C34 H34 . 0.950 ?
C35 H35 . 0.951 ?
C36 H36 . 0.950 ?
C37 H37 . 0.950 ?
C38 H38 . 0.949 ?
C40 H40 . 0.949 ?
C41 H41 . 0.950 ?
C42 H42 . 0.950 ?
C43 H43 . 0.949 ?
C44 H44 . 0.949 ?
C45 H45A . 0.989 ?
C45 H45B . 0.990 ?
C46 H46A . 0.990 ?
C46 H46B . 0.991 ?
C47 H47 . 1.001 ?
C48 H48A . 0.989 ?
C48 H48B . 0.990 ?
C49 H49A . 0.990 ?
C49 H49B . 0.990 ?
C50 H50A . 0.990 ?
C50 H50B . 0.989 ?
C51 H51 . 1.001 ?
C52 H52A . 0.989 ?
C52 H52B . 0.991 ?
C53 H53A . 0.991 ?
C53 H53B . 0.990 ?
C54 H54A . 0.990 ?
C54 H54B . 0.990 ?
C56 H56 . 0.950 ?
C57 H57 . 0.949 ?
C58 H58 . 0.950 ?
C59 H59 . 0.951 ?
C60 H60 . 0.950 ?
C62 H62 . 0.949 ?
C63 H63 . 0.949 ?
C64 H64 . 0.950 ?
C65 H65 . 0.951 ?
C66 H66 . 0.951 ?
C67 H67A . 0.991 ?
C67 H67B . 0.990 ?
C68 H68A . 0.989 ?
C68 H68B . 0.991 ?
C69 H69 . 1.000 ?
C70 H70A . 0.990 ?
C70 H70B . 0.990 ?
C71 H71A . 0.989 ?
C71 H71B . 0.989 ?
C72 H72A . 0.991 ?
C72 H72B . 0.990 ?
C73 H73 . 1.000 ?
C74 H74A . 0.990 ?
C74 H74B . 0.990 ?
C75 H75A . 0.989 ?
C75 H75B . 0.989 ?
C76 H76A . 0.989 ?
C76 H76B . 0.990 ?
C78 H78 . 0.951 ?
C79 H79 . 0.951 ?
C80 H80 . 0.950 ?
C81 H81 . 0.950 ?
C82 H82 . 0.949 ?
C84 H84 . 0.950 ?
C85 H85 . 0.950 ?
C86 H86 . 0.950 ?
C87 H87 . 0.950 ?
C88 H88 . 0.951 ?
